data_7129605
loop_
_publ_author_name
'Li, Xiang'
'Chen, Pinhong'
'Liu, Guosheng'

_publ_section_title
;
 Palladium-Catalyzed Intermolecular Alkynylcarbonylation of Unactivated
 Alkenes: Easy Access to \b-Alkynylcarboxylic Esters
;
_journal_name_full 'Chemical Communications'
_journal_paper_doi 10.1039/D1CC07092D
_journal_year 2022
_chemical_formula_sum 'C27 H38 O5 Si'
_chemical_formula_weight 470.66
_chemical_name_systematic 'methyl 6-((2-oxo-2H-chromen-4-yl)oxy)-3-((triisopropylsilyl)ethynyl)hexanoate'
_space_group_crystal_system triclinic
_space_group_IT_number 2
_space_group_name_Hall '-P 1'
_space_group_name_H-M_alt 'P -1'
_atom_sites_solution_hydrogens mixed
_audit_block_doi 10.5517/ccdc.csd.cc29ghx6
_audit_creation_method SHELXL-2013
_audit_update_record
;
2021-12-16 deposited with the CCDC.	2022-01-20 downloaded from the CCDC.
;
_cell_angle_alpha 109.976(2)
_cell_angle_beta 113.932(2)
_cell_angle_gamma 98.587(2)
_cell_formula_units_Z 4
_cell_length_a 13.9071(10)
_cell_length_b 14.9140(12)
_cell_length_c 16.1401(13)
_cell_measurement_reflns_used 9936
_cell_measurement_temperature 193(2)
_cell_measurement_theta_max 54.925
_cell_measurement_theta_min 5.348
_cell_volume 2709.4(4)
_computing_cell_refinement 'Bruker SAINT'
_computing_data_collection 'Bruker APEX2'
_computing_data_reduction 'Bruker SAINT'
_computing_molecular_graphics 'Bruker SHELXTL'
_computing_publication_material 'Bruker SHELXTL'
_computing_structure_refinement 'SHELXL-2013 (Sheldrick, 2013)'
_computing_structure_solution 'SHELXS-97 (Sheldrick 2008)'
_diffrn_ambient_temperature 193(2)
_diffrn_measured_fraction_theta_full 0.998
_diffrn_measured_fraction_theta_max 0.998
_diffrn_measurement_device_type 'Bruker APEX-II CCD'
_diffrn_measurement_method '\f and \w scans'
_diffrn_radiation_type MoK\a
_diffrn_radiation_wavelength 0.71073
_diffrn_reflns_av_R_equivalents 0.0562
_diffrn_reflns_av_unetI/netI 0.0530
_diffrn_reflns_Laue_measured_fraction_full 0.998
_diffrn_reflns_Laue_measured_fraction_max 0.998
_diffrn_reflns_limit_h_max 16
_diffrn_reflns_limit_h_min -16
_diffrn_reflns_limit_k_max 18
_diffrn_reflns_limit_k_min -18
_diffrn_reflns_limit_l_max 19
_diffrn_reflns_limit_l_min -19
_diffrn_reflns_number 37764
_diffrn_reflns_point_group_measured_fraction_full 0.998
_diffrn_reflns_point_group_measured_fraction_max 0.998
_diffrn_reflns_theta_full 25.242
_diffrn_reflns_theta_max 25.500
_diffrn_reflns_theta_min 1.700
_exptl_absorpt_coefficient_mu 0.119
_exptl_absorpt_correction_T_max 0.7456
_exptl_absorpt_correction_T_min 0.6424
_exptl_absorpt_correction_type multi-scan
_exptl_absorpt_process_details sadabs
_exptl_crystal_colour 'light yellow'
_exptl_crystal_density_diffrn 1.154
_exptl_crystal_description prismatic
_exptl_crystal_F_000 1016
_exptl_crystal_size_max 0.200
_exptl_crystal_size_mid 0.170
_exptl_crystal_size_min 0.100
_refine_diff_density_max 0.592
_refine_diff_density_min -0.274
_refine_diff_density_rms 0.052
_refine_ls_extinction_coef 0.0076(11)
_refine_ls_extinction_expression Fc^*^=kFc[1+0.001xFc^2^\l^3^/sin(2\q)]^-1/4^
_refine_ls_extinction_method SHELXL
_refine_ls_goodness_of_fit_ref 1.046
_refine_ls_hydrogen_treatment constr
_refine_ls_matrix_type full
_refine_ls_number_parameters 666
_refine_ls_number_reflns 10067
_refine_ls_number_restraints 132
_refine_ls_restrained_S_all 1.044
_refine_ls_R_factor_all 0.1098
_refine_ls_R_factor_gt 0.0727
_refine_ls_shift/su_max 0.001
_refine_ls_shift/su_mean 0.000
_refine_ls_structure_factor_coef Fsqd
_refine_ls_weighting_details 'w=1/[\s^2^(Fo^2^)+(0.0729P)^2^+2.5746P] where P=(Fo^2^+2Fc^2^)/3'
_refine_ls_weighting_scheme calc
_refine_ls_wR_factor_gt 0.1705
_refine_ls_wR_factor_ref 0.1962
_reflns_Friedel_coverage 0.000
_reflns_number_gt 6856
_reflns_number_total 10067
_reflns_threshold_expression 'I > 2\s(I)'
_cod_data_source_file d1cc07092d2.cif
_cod_data_source_block mo_d8v19162_0m
_cod_database_code 7129605
_shelx_space_group_comment
; 
The symmetry employed for this shelxl refinement is uniquely defined 
by the following loop, which should always be used as a source of 
symmetry information in preference to the above space-group names. 
They are only intended as comments. 
;
_shelx_estimated_absorpt_t_min 0.977
_shelx_estimated_absorpt_t_max 0.988
_shelxl_version_number 2013-4

loop_
_space_group_symop_operation_xyz
'x, y, z'
'-x, -y, -z'

loop_
_atom_site_label
_atom_site_type_symbol
_atom_site_fract_x
_atom_site_fract_y
_atom_site_fract_z
_atom_site_U_iso_or_equiv
_atom_site_adp_type
_atom_site_occupancy
_atom_site_site_symmetry_order
_atom_site_calc_flag
_atom_site_refinement_flags_posn
_atom_site_refinement_flags_adp
_atom_site_refinement_flags_occupancy
_atom_site_disorder_assembly
_atom_site_disorder_group
Si1 Si 0.72293(8) 0.40833(7) 0.75120(7) 0.0493(3) Uani 1 1 d . . . . .
Si2 Si 0.22765(9) 0.09042(8) 0.26077(9) 0.0580(3) Uani 1 1 d . . . . .
O1 O 0.13664(19) -0.33159(16) 0.51220(17) 0.0543(6) Uani 1 1 d . . . . .
O2 O 0.03702(17) -0.26447(15) 0.42161(15) 0.0447(5) Uani 1 1 d . . . . .
O3 O 0.26295(17) 0.02268(15) 0.61778(15) 0.0440(5) Uani 1 1 d . . . . .
O4 O 0.7358(2) 0.48346(18) 1.09269(18) 0.0609(7) Uani 1 1 d . . . . .
O5 O 0.84482(18) 0.41792(16) 1.18063(17) 0.0520(6) Uani 1 1 d . . . . .
O6 O 0.42487(19) 0.87293(16) 0.79463(17) 0.0547(6) Uani 1 1 d . . . . .
O7 O 0.51439(18) 0.80750(15) 0.89262(16) 0.0468(6) Uani 1 1 d . . . . .
O8 O 0.30974(16) 0.51703(14) 0.67926(15) 0.0409(5) Uani 1 1 d . . . . .
O9 O -0.17384(19) 0.05792(17) 0.20613(17) 0.0540(6) Uani 1 1 d . . . . .
O10 O -0.25308(19) 0.12368(16) 0.10176(17) 0.0539(6) Uani 1 1 d . . . . .
C1 C 0.1304(3) -0.2539(2) 0.5051(2) 0.0418(7) Uani 1 1 d . . . . .
C2 C 0.2089(2) -0.1540(2) 0.5747(2) 0.0397(7) Uani 1 1 d . . . . .
H2 H 0.2724 -0.1444 0.6341 0.048 Uiso 1 1 calc R U . . .
C3 C 0.1945(2) -0.0735(2) 0.5577(2) 0.0370(7) Uani 1 1 d . . . . .
C4 C 0.0981(2) -0.0863(2) 0.4676(2) 0.0359(7) Uani 1 1 d . . . . .
C5 C 0.0214(2) -0.1827(2) 0.4033(2) 0.0403(7) Uani 1 1 d . . . . .
C6 C -0.0745(3) -0.2019(3) 0.3167(3) 0.0522(9) Uani 1 1 d . . . . .
H6 H -0.1269 -0.2685 0.2734 0.063 Uiso 1 1 calc R U . . .
C7 C -0.0925(3) -0.1227(3) 0.2945(3) 0.0560(9) Uani 1 1 d . . . . .
H7 H -0.1581 -0.1350 0.2352 0.067 Uiso 1 1 calc R U . . .
C8 C -0.0167(3) -0.0250(3) 0.3571(2) 0.0481(8) Uani 1 1 d . . . . .
H8 H -0.0301 0.0288 0.3405 0.058 Uiso 1 1 calc R U . . .
C9 C 0.0778(3) -0.0068(2) 0.4431(2) 0.0441(7) Uani 1 1 d . . . . .
H9 H 0.1299 0.0600 0.4863 0.053 Uiso 1 1 calc R U . . .
C10 C 0.3584(3) 0.0420(2) 0.7119(2) 0.0466(8) Uani 1 1 d . . . . .
H10A H 0.4054 0.0019 0.6979 0.056 Uiso 1 1 calc R U . . .
H10B H 0.3332 0.0227 0.7545 0.056 Uiso 1 1 calc R U . . .
C11 C 0.4236(3) 0.1530(2) 0.7651(2) 0.0482(8) Uani 1 1 d . . . . .
H11A H 0.3771 0.1926 0.7812 0.058 Uiso 1 1 calc R U . . .
H11B H 0.4451 0.1725 0.7206 0.058 Uiso 1 1 calc R U . . .
C12 C 0.5281(3) 0.1759(2) 0.8624(2) 0.0484(8) Uani 1 1 d . . . . .
H12A H 0.5053 0.1533 0.9047 0.058 Uiso 1 1 calc R U . . .
H12B H 0.5739 0.1361 0.8450 0.058 Uiso 1 1 calc R U . . .
C13 C 0.5995(3) 0.2870(2) 0.9242(2) 0.0434(7) Uani 1 1 d . . . . .
H13 H 0.5531 0.3261 0.9431 0.052 Uiso 1 1 calc R U . . .
C14 C 0.6992(3) 0.3032(2) 1.0214(2) 0.0468(8) Uani 1 1 d . . . . .
H14A H 0.6729 0.2642 1.0515 0.056 Uiso 1 1 calc R U . . .
H14B H 0.7525 0.2753 1.0042 0.056 Uiso 1 1 calc R U . . .
C15 C 0.7594(3) 0.4110(2) 1.0989(2) 0.0411(7) Uani 1 1 d . . . . .
C16 C 0.9082(3) 0.5190(2) 1.2621(2) 0.0538(9) Uani 1 1 d . . . . .
H16A H 0.9452 0.5598 1.2402 0.081 Uiso 1 1 calc R U . . .
H16B H 0.9646 0.5157 1.3210 0.081 Uiso 1 1 calc R U . . .
H16C H 0.8579 0.5500 1.2802 0.081 Uiso 1 1 calc R U . . .
C17 C 0.6363(3) 0.3259(2) 0.8651(2) 0.0464(8) Uani 1 1 d . . . . .
C18 C 0.6663(3) 0.3564(2) 0.8163(3) 0.0485(8) Uani 1 1 d . . . . .
C19 C 0.8112(3) 0.3332(3) 0.7230(3) 0.0601(10) Uani 1 1 d . . . . .
H19 H 0.8425 0.3596 0.6867 0.072 Uiso 1 1 calc R U . . .
C20 C 0.7438(4) 0.2214(3) 0.6543(4) 0.0896(15) Uani 1 1 d . . . . .
H20A H 0.7942 0.1837 0.6469 0.134 Uiso 1 1 calc R U . . .
H20B H 0.6896 0.2128 0.5877 0.134 Uiso 1 1 calc R U . . .
H20C H 0.7042 0.1956 0.6841 0.134 Uiso 1 1 calc R U . . .
C21 C 0.9098(4) 0.3453(4) 0.8201(4) 0.0895(15) Uani 1 1 d . . . . .
H21A H 0.8818 0.3279 0.8614 0.134 Uiso 1 1 calc R U . . .
H21B H 0.9604 0.4156 0.8586 0.134 Uiso 1 1 calc R U . . .
H21C H 0.9500 0.3001 0.8023 0.134 Uiso 1 1 calc R U . . .
C22 C 0.7992(4) 0.5466(3) 0.8343(4) 0.0804(13) Uani 1 1 d . . . . .
H22 H 0.7409 0.5792 0.8170 0.096 Uiso 1 1 calc R U . . .
C23 C 0.8482(4) 0.5805(4) 0.9435(3) 0.0988(17) Uani 1 1 d . . . . .
H23A H 0.9109 0.5560 0.9671 0.148 Uiso 1 1 calc R U . . .
H23B H 0.7916 0.5535 0.9582 0.148 Uiso 1 1 calc R U . . .
H23C H 0.8749 0.6546 0.9783 0.148 Uiso 1 1 calc R U . . .
C24 C 0.8860(4) 0.5935(3) 0.8110(4) 0.0978(17) Uani 1 1 d . . . . .
H24A H 0.9225 0.6658 0.8577 0.147 Uiso 1 1 calc R U . . .
H24B H 0.8484 0.5848 0.7413 0.147 Uiso 1 1 calc R U . . .
H24C H 0.9421 0.5597 0.8193 0.147 Uiso 1 1 calc R U . . .
C25 C 0.6030(4) 0.3848(4) 0.6261(3) 0.0753(12) Uani 1 1 d . . . . .
H25 H 0.5688 0.3096 0.5852 0.090 Uiso 1 1 calc R U . . .
C26 C 0.5115(4) 0.4218(4) 0.6334(4) 0.0949(16) Uani 1 1 d . . . . .
H26A H 0.5408 0.4955 0.6733 0.142 Uiso 1 1 calc R U . . .
H26B H 0.4819 0.3905 0.6664 0.142 Uiso 1 1 calc R U . . .
H26C H 0.4517 0.4036 0.5653 0.142 Uiso 1 1 calc R U . . .
C27 C 0.6434(4) 0.4242(5) 0.5654(4) 0.1074(19) Uani 1 1 d . . . . .
H27A H 0.5792 0.4088 0.5006 0.161 Uiso 1 1 calc R U . . .
H27B H 0.6954 0.3913 0.5530 0.161 Uiso 1 1 calc R U . . .
H27C H 0.6814 0.4976 0.6040 0.161 Uiso 1 1 calc R U . . .
C28 C 0.4295(2) 0.7956(2) 0.8022(2) 0.0406(7) Uani 1 1 d . . . . .
C29 C 0.3572(2) 0.6951(2) 0.7281(2) 0.0379(7) Uani 1 1 d . . . . .
H29 H 0.2976 0.6851 0.6659 0.045 Uiso 1 1 calc R U . . .
C30 C 0.3717(2) 0.6139(2) 0.7445(2) 0.0350(6) Uani 1 1 d . . . . .
C31 C 0.4618(2) 0.6275(2) 0.8394(2) 0.0374(7) Uani 1 1 d . . . . .
C32 C 0.5314(3) 0.7252(2) 0.9098(2) 0.0410(7) Uani 1 1 d . . . . .
C33 C 0.6220(3) 0.7460(3) 1.0007(2) 0.0501(8) Uani 1 1 d . . . . .
H33 H 0.6692 0.8137 1.0480 0.060 Uiso 1 1 calc R U . . .
C34 C 0.6421(3) 0.6660(3) 1.0210(3) 0.0572(9) Uani 1 1 d . . . . .
H34 H 0.7041 0.6787 1.0830 0.069 Uiso 1 1 calc R U . . .
C35 C 0.5732(3) 0.5674(3) 0.9521(3) 0.0561(9) Uani 1 1 d . . . . .
H35 H 0.5881 0.5131 0.9673 0.067 Uiso 1 1 calc R U . . .
C36 C 0.4839(3) 0.5475(2) 0.8624(2) 0.0479(8) Uani 1 1 d . . . . .
H36 H 0.4367 0.4797 0.8156 0.057 Uiso 1 1 calc R U . . .
C37 C 0.2209(2) 0.4983(2) 0.5817(2) 0.0405(7) Uani 1 1 d . . . . .
H37A H 0.2517 0.5292 0.5484 0.049 Uiso 1 1 calc R U . . .
H37B H 0.1650 0.5287 0.5905 0.049 Uiso 1 1 calc R U . . .
C38 C 0.1668(3) 0.3853(2) 0.5174(2) 0.0427(7) Uani 1 1 d . . . . .
H38A H 0.2218 0.3558 0.5052 0.051 Uiso 1 1 calc R U . . .
H38B H 0.1409 0.3540 0.5531 0.051 Uiso 1 1 calc R U . . .
C39 C 0.0693(3) 0.3636(2) 0.4180(2) 0.0434(7) Uani 1 1 d . . . . .
H39A H 0.0965 0.3956 0.3835 0.052 Uiso 1 1 calc R U . . .
H39B H 0.0161 0.3951 0.4315 0.052 Uiso 1 1 calc R U . . .
C40 C 0.0071(2) 0.2501(2) 0.3467(2) 0.0409(7) Uani 1 1 d . . . . .
H40 H -0.0175 0.2179 0.3831 0.049 Uiso 1 1 calc R U . . .
C41 C -0.0960(3) 0.2361(2) 0.2537(2) 0.0509(8) Uani 1 1 d . . . . .
H41A H -0.1364 0.2796 0.2761 0.061 Uiso 1 1 calc R U . . .
H41B H -0.0719 0.2601 0.2129 0.061 Uiso 1 1 calc R U . . .
C42 C -0.1760(3) 0.1290(2) 0.1870(2) 0.0415(7) Uani 1 1 d . . . . .
C43 C -0.3378(3) 0.0252(2) 0.0314(3) 0.0562(9) Uani 1 1 d . . . . .
H43A H -0.3022 -0.0248 0.0141 0.084 Uiso 1 1 calc R U . . .
H43B H -0.3891 0.0280 -0.0302 0.084 Uiso 1 1 calc R U . . .
H43C H -0.3795 0.0058 0.0626 0.084 Uiso 1 1 calc R U . . .
C44 C 0.0807(3) 0.2003(2) 0.3182(2) 0.0441(8) Uani 1 1 d . . . . .
C45 C 0.1411(3) 0.1598(2) 0.2968(3) 0.0535(9) Uani 1 1 d . . . . .
C46 C 0.2886(4) 0.1547(3) 0.2043(3) 0.0689(11) Uani 1 1 d . . . . .
H46 H 0.3366 0.1177 0.1859 0.083 Uiso 1 1 calc R U . . .
C47 C 0.3622(5) 0.2635(4) 0.2781(6) 0.135(3) Uani 1 1 d . . . . .
H47A H 0.3914 0.2946 0.2448 0.202 Uiso 1 1 calc R U . . .
H47B H 0.4245 0.2651 0.3368 0.202 Uiso 1 1 calc R U . . .
H47C H 0.3184 0.3011 0.3006 0.202 Uiso 1 1 calc R U . . .
C48 C 0.1998(6) 0.1511(5) 0.1079(5) 0.130(2) Uani 1 1 d . . . . .
H48A H 0.1449 0.1782 0.1214 0.194 Uiso 1 1 calc R U . . .
H48B H 0.1623 0.0808 0.0553 0.194 Uiso 1 1 calc R U . . .
H48C H 0.2350 0.1918 0.0849 0.194 Uiso 1 1 calc R U . . .
C49 C 0.1550(7) -0.0422(5) 0.1981(7) 0.0609(17) Uani 0.5 1 d . U P A 1
H49 H 0.1631 -0.0649 0.2515 0.073 Uiso 0.5 1 calc R U P A 1
C50 C 0.2067(10) -0.1019(8) 0.1377(8) 0.078(3) Uani 0.5 1 d . U P A 1
H50A H 0.1615 -0.1739 0.1003 0.118 Uiso 0.5 1 calc R U P A 1
H50B H 0.2830 -0.0936 0.1848 0.118 Uiso 0.5 1 calc R U P A 1
H50C H 0.2083 -0.0758 0.0900 0.118 Uiso 0.5 1 calc R U P A 1
C51 C 0.0300(12) -0.0666(8) 0.1306(9) 0.071(3) Uani 0.5 1 d . U P A 1
H51A H 0.0189 -0.0478 0.0756 0.106 Uiso 0.5 1 calc R U P A 1
H51B H 0.0000 -0.0284 0.1709 0.106 Uiso 0.5 1 calc R U P A 1
H51C H -0.0088 -0.1393 0.1019 0.106 Uiso 0.5 1 calc R U P A 1
C52 C 0.3038(7) 0.0588(8) 0.3597(7) 0.0740(18) Uani 0.5 1 d . U P A 1
H52 H 0.2516 -0.0093 0.3366 0.089 Uiso 0.5 1 calc R U P A 1
C53 C 0.3494(10) 0.0995(9) 0.4663(10) 0.073(3) Uani 0.5 1 d . U P A 1
H53A H 0.3750 0.0502 0.4891 0.110 Uiso 0.5 1 d R U P A 1
H53B H 0.2921 0.1144 0.4840 0.110 Uiso 0.5 1 d R U P A 1
H53C H 0.4126 0.1619 0.4993 0.110 Uiso 0.5 1 d R U P A 1
C54 C 0.4066(9) 0.0309(8) 0.3521(10) 0.087(3) Uani 0.5 1 d . U P A 1
H54A H 0.4520 0.0857 0.3494 0.130 Uiso 0.5 1 calc R U P A 1
H54B H 0.3791 -0.0321 0.2907 0.130 Uiso 0.5 1 calc R U P A 1
H54C H 0.4521 0.0219 0.4116 0.130 Uiso 0.5 1 calc R U P A 1
C49' C 0.1144(8) -0.0367(6) 0.1338(7) 0.0617(17) Uani 0.5 1 d . U P A 2
H49' H 0.0720 -0.0148 0.0819 0.074 Uiso 0.5 1 calc R U P A 2
C50' C 0.1665(9) -0.1085(8) 0.0887(8) 0.076(3) Uani 0.5 1 d . U P A 2
H50D H 0.1949 -0.1429 0.1307 0.114 Uiso 0.5 1 calc R U P A 2
H50E H 0.2282 -0.0698 0.0865 0.114 Uiso 0.5 1 calc R U P A 2
H50F H 0.1100 -0.1588 0.0199 0.114 Uiso 0.5 1 calc R U P A 2
C51' C 0.0289(12) -0.0958(8) 0.1506(9) 0.069(3) Uani 0.5 1 d . U P A 2
H51D H -0.0239 -0.1564 0.0874 0.103 Uiso 0.5 1 calc R U P A 2
H51E H -0.0118 -0.0528 0.1715 0.103 Uiso 0.5 1 calc R U P A 2
H51F H 0.0680 -0.1158 0.2035 0.103 Uiso 0.5 1 calc R U P A 2
C52' C 0.3682(7) 0.1290(7) 0.3913(6) 0.0624(16) Uani 0.5 1 d . U P A 2
H52' H 0.4047 0.2015 0.4108 0.075 Uiso 0.5 1 calc R U P A 2
C53' C 0.3383(11) 0.1388(9) 0.4651(11) 0.085(3) Uani 0.5 1 d . U P A 2
H53D H 0.2768 0.0781 0.4408 0.128 Uiso 0.5 1 d R U P A 2
H53E H 0.3145 0.1982 0.4803 0.128 Uiso 0.5 1 d R U P A 2
H53F H 0.4026 0.1472 0.5265 0.128 Uiso 0.5 1 d R U P A 2
C54' C 0.4528(8) 0.0817(9) 0.3728(9) 0.079(2) Uani 0.5 1 d . U P A 2
H54D H 0.5236 0.1102 0.4363 0.118 Uiso 0.5 1 calc R U P A 2
H54E H 0.4649 0.0964 0.3224 0.118 Uiso 0.5 1 calc R U P A 2
H54F H 0.4236 0.0082 0.3478 0.118 Uiso 0.5 1 calc R U P A 2

loop_
_atom_site_aniso_label
_atom_site_aniso_U_11
_atom_site_aniso_U_22
_atom_site_aniso_U_33
_atom_site_aniso_U_23
_atom_site_aniso_U_13
_atom_site_aniso_U_12
Si1 0.0552(6) 0.0451(5) 0.0553(6) 0.0259(5) 0.0318(5) 0.0138(4)
Si2 0.0723(7) 0.0495(6) 0.0787(7) 0.0325(5) 0.0522(6) 0.0343(5)
O1 0.0581(14) 0.0343(12) 0.0516(14) 0.0202(11) 0.0100(12) 0.0144(11)
O2 0.0424(12) 0.0325(11) 0.0401(12) 0.0154(9) 0.0054(10) 0.0097(9)
O3 0.0419(12) 0.0331(11) 0.0390(12) 0.0150(10) 0.0074(10) 0.0062(9)
O4 0.0666(16) 0.0469(14) 0.0533(15) 0.0248(12) 0.0121(13) 0.0236(12)
O5 0.0505(13) 0.0375(12) 0.0465(13) 0.0193(10) 0.0053(11) 0.0127(10)
O6 0.0608(14) 0.0323(12) 0.0482(13) 0.0199(11) 0.0065(11) 0.0123(11)
O7 0.0483(13) 0.0319(11) 0.0411(12) 0.0155(10) 0.0069(10) 0.0102(9)
O8 0.0428(12) 0.0288(11) 0.0390(11) 0.0134(9) 0.0115(10) 0.0104(9)
O9 0.0508(14) 0.0431(13) 0.0519(14) 0.0244(11) 0.0088(11) 0.0149(11)
O10 0.0546(14) 0.0349(12) 0.0482(13) 0.0198(11) 0.0054(11) 0.0092(10)
C1 0.0431(17) 0.0355(17) 0.0372(17) 0.0147(14) 0.0132(14) 0.0114(14)
C2 0.0372(16) 0.0385(17) 0.0327(16) 0.0148(14) 0.0088(13) 0.0121(13)
C3 0.0372(16) 0.0321(16) 0.0368(16) 0.0139(13) 0.0154(14) 0.0107(13)
C4 0.0378(16) 0.0372(16) 0.0361(16) 0.0193(13) 0.0177(13) 0.0154(13)
C5 0.0396(17) 0.0392(17) 0.0403(17) 0.0212(14) 0.0146(14) 0.0153(14)
C6 0.0433(18) 0.0454(19) 0.0445(19) 0.0186(16) 0.0034(15) 0.0116(15)
C7 0.048(2) 0.058(2) 0.0453(19) 0.0241(18) 0.0071(16) 0.0189(17)
C8 0.054(2) 0.049(2) 0.0464(19) 0.0299(16) 0.0191(17) 0.0246(16)
C9 0.0485(18) 0.0366(17) 0.0460(18) 0.0200(15) 0.0215(16) 0.0127(14)
C10 0.0419(18) 0.0403(18) 0.0399(17) 0.0154(15) 0.0093(15) 0.0059(14)
C11 0.0487(19) 0.0368(17) 0.0408(18) 0.0142(14) 0.0123(15) 0.0036(14)
C12 0.054(2) 0.0368(17) 0.0425(18) 0.0162(15) 0.0174(16) 0.0068(15)
C13 0.0463(18) 0.0375(17) 0.0394(17) 0.0182(14) 0.0154(15) 0.0097(14)
C14 0.0453(18) 0.0427(18) 0.0449(18) 0.0226(15) 0.0144(15) 0.0114(15)
C15 0.0414(17) 0.0416(18) 0.0441(18) 0.0250(15) 0.0194(15) 0.0139(14)
C16 0.0485(19) 0.0410(19) 0.0445(19) 0.0120(16) 0.0092(16) 0.0024(15)
C17 0.0439(18) 0.0390(18) 0.0425(18) 0.0152(15) 0.0146(15) 0.0046(14)
C18 0.053(2) 0.0386(18) 0.0476(19) 0.0178(16) 0.0227(17) 0.0085(15)
C19 0.067(2) 0.061(2) 0.070(2) 0.036(2) 0.042(2) 0.0246(19)
C20 0.120(4) 0.060(3) 0.105(4) 0.025(3) 0.079(3) 0.030(3)
C21 0.082(3) 0.116(4) 0.110(4) 0.079(3) 0.052(3) 0.052(3)
C22 0.094(3) 0.057(3) 0.089(3) 0.025(2) 0.056(3) 0.008(2)
C23 0.095(4) 0.075(3) 0.072(3) 0.013(3) 0.024(3) -0.017(3)
C24 0.115(4) 0.058(3) 0.135(4) 0.041(3) 0.084(4) 0.007(3)
C25 0.068(3) 0.097(3) 0.076(3) 0.051(3) 0.038(2) 0.032(2)
C26 0.076(3) 0.134(5) 0.082(3) 0.047(3) 0.040(3) 0.049(3)
C27 0.089(3) 0.185(6) 0.096(4) 0.101(4) 0.051(3) 0.057(4)
C28 0.0412(17) 0.0348(17) 0.0366(16) 0.0177(14) 0.0095(14) 0.0137(13)
C29 0.0371(16) 0.0350(16) 0.0353(16) 0.0167(13) 0.0111(13) 0.0131(13)
C30 0.0376(16) 0.0297(15) 0.0369(16) 0.0146(13) 0.0174(13) 0.0121(12)
C31 0.0383(16) 0.0405(17) 0.0377(16) 0.0216(14) 0.0175(14) 0.0176(13)
C32 0.0461(18) 0.0352(16) 0.0388(17) 0.0188(14) 0.0154(15) 0.0166(14)
C33 0.0483(19) 0.0475(19) 0.0390(18) 0.0190(15) 0.0087(15) 0.0146(16)
C34 0.058(2) 0.061(2) 0.045(2) 0.0277(18) 0.0129(17) 0.0277(19)
C35 0.068(2) 0.051(2) 0.053(2) 0.0303(18) 0.0226(19) 0.0334(19)
C36 0.059(2) 0.0408(18) 0.0476(19) 0.0245(15) 0.0223(17) 0.0243(16)
C37 0.0414(17) 0.0323(16) 0.0371(16) 0.0137(13) 0.0120(14) 0.0106(13)
C38 0.0422(17) 0.0300(16) 0.0439(18) 0.0102(14) 0.0174(15) 0.0080(13)
C39 0.0415(17) 0.0306(16) 0.0463(18) 0.0102(14) 0.0168(15) 0.0125(13)
C40 0.0393(17) 0.0315(16) 0.0427(17) 0.0139(14) 0.0145(14) 0.0116(13)
C41 0.0486(19) 0.0366(18) 0.0478(19) 0.0126(15) 0.0112(16) 0.0159(15)
C42 0.0414(17) 0.0324(16) 0.0422(18) 0.0142(14) 0.0140(15) 0.0161(13)
C43 0.056(2) 0.0396(19) 0.0409(19) 0.0122(15) 0.0030(16) 0.0072(16)
C44 0.0416(17) 0.0310(16) 0.0469(18) 0.0107(14) 0.0173(15) 0.0093(14)
C45 0.057(2) 0.0375(18) 0.066(2) 0.0176(17) 0.0353(19) 0.0148(16)
C46 0.080(3) 0.060(2) 0.100(3) 0.040(2) 0.064(3) 0.037(2)
C47 0.118(5) 0.061(3) 0.239(8) 0.038(4) 0.127(5) 0.019(3)
C48 0.192(7) 0.176(6) 0.137(5) 0.117(5) 0.119(5) 0.134(6)
C49 0.078(3) 0.039(3) 0.064(3) 0.014(3) 0.040(3) 0.022(3)
C50 0.090(5) 0.050(3) 0.075(5) 0.004(4) 0.042(4) 0.024(4)
C51 0.082(4) 0.045(4) 0.067(4) 0.012(3) 0.035(4) 0.011(4)
C52 0.063(3) 0.084(4) 0.079(3) 0.039(3) 0.034(3) 0.032(3)
C53 0.063(4) 0.087(5) 0.077(4) 0.043(4) 0.033(3) 0.030(4)
C54 0.072(5) 0.087(5) 0.088(4) 0.037(4) 0.026(4) 0.038(4)
C49' 0.078(4) 0.042(3) 0.065(3) 0.012(3) 0.045(3) 0.021(3)
C50' 0.084(5) 0.049(3) 0.076(5) 0.003(4) 0.043(4) 0.023(4)
C51' 0.082(4) 0.043(4) 0.068(4) 0.014(3) 0.038(4) 0.010(4)
C52' 0.058(3) 0.079(4) 0.071(3) 0.044(3) 0.038(3) 0.032(3)
C53' 0.068(4) 0.091(6) 0.081(4) 0.036(5) 0.025(4) 0.023(4)
C54' 0.062(4) 0.094(5) 0.080(4) 0.039(4) 0.032(4) 0.036(4)

loop_
_atom_type_symbol
_atom_type_description
_atom_type_scat_dispersion_real
_atom_type_scat_dispersion_imag
_atom_type_scat_source
C C 0.0033 0.0016 'International Tables Vol C Tables 4.2.6.8 and 6.1.1.4'
H H 0.0000 0.0000 'International Tables Vol C Tables 4.2.6.8 and 6.1.1.4'
O O 0.0106 0.0060 'International Tables Vol C Tables 4.2.6.8 and 6.1.1.4'
Si Si 0.0817 0.0704 'International Tables Vol C Tables 4.2.6.8 and 6.1.1.4'

loop_
_geom_angle_atom_site_label_1
_geom_angle_atom_site_label_2
_geom_angle_atom_site_label_3
_geom_angle
_geom_angle_site_symmetry_1
_geom_angle_site_symmetry_3
_geom_angle_publ_flag
C18 Si1 C22 108.20(17) . . ?
C18 Si1 C19 106.15(16) . . ?
C22 Si1 C19 114.7(2) . . ?
C18 Si1 C25 108.65(17) . . ?
C22 Si1 C25 111.1(2) . . ?
C19 Si1 C25 107.78(19) . . ?
C49 Si2 C52 81.0(5) . . ?
C49 Si2 C45 110.1(3) . . ?
C52 Si2 C45 108.2(3) . . ?
C49 Si2 C46 122.0(3) . . ?
C52 Si2 C46 125.6(3) . . ?
C45 Si2 C46 107.50(17) . . ?
C45 Si2 C52' 106.0(3) . . ?
C46 Si2 C52' 98.9(3) . . ?
C45 Si2 C49' 103.7(3) . . ?
C46 Si2 C49' 99.4(3) . . ?
C52' Si2 C49' 138.3(4) . . ?
C5 O2 C1 121.5(2) . . ?
C3 O3 C10 116.8(2) . . ?
C15 O5 C16 115.5(3) . . ?
C32 O7 C28 121.5(2) . . ?
C30 O8 C37 116.6(2) . . ?
C42 O10 C43 115.4(2) . . ?
O1 C1 O2 115.7(3) . . ?
O1 C1 C2 126.6(3) . . ?
O2 C1 C2 117.7(3) . . ?
C3 C2 C1 121.4(3) . . ?
C3 C2 H2 119.3 . . ?
C1 C2 H2 119.3 . . ?
O3 C3 C2 126.0(3) . . ?
O3 C3 C4 113.7(2) . . ?
C2 C3 C4 120.3(3) . . ?
C5 C4 C9 118.6(3) . . ?
C5 C4 C3 117.4(3) . . ?
C9 C4 C3 124.0(3) . . ?
O2 C5 C4 121.7(3) . . ?
O2 C5 C6 116.8(3) . . ?
C4 C5 C6 121.5(3) . . ?
C7 C6 C5 118.7(3) . . ?
C7 C6 H6 120.6 . . ?
C5 C6 H6 120.6 . . ?
C6 C7 C8 121.2(3) . . ?
C6 C7 H7 119.4 . . ?
C8 C7 H7 119.4 . . ?
C9 C8 C7 119.6(3) . . ?
C9 C8 H8 120.2 . . ?
C7 C8 H8 120.2 . . ?
C8 C9 C4 120.4(3) . . ?
C8 C9 H9 119.8 . . ?
C4 C9 H9 119.8 . . ?
O3 C10 C11 107.5(3) . . ?
O3 C10 H10A 110.2 . . ?
C11 C10 H10A 110.2 . . ?
O3 C10 H10B 110.2 . . ?
C11 C10 H10B 110.2 . . ?
H10A C10 H10B 108.5 . . ?
C10 C11 C12 109.2(3) . . ?
C10 C11 H11A 109.8 . . ?
C12 C11 H11A 109.8 . . ?
C10 C11 H11B 109.8 . . ?
C12 C11 H11B 109.8 . . ?
H11A C11 H11B 108.3 . . ?
C13 C12 C11 113.9(3) . . ?
C13 C12 H12A 108.8 . . ?
C11 C12 H12A 108.8 . . ?
C13 C12 H12B 108.8 . . ?
C11 C12 H12B 108.8 . . ?
H12A C12 H12B 107.7 . . ?
C17 C13 C12 111.6(3) . . ?
C17 C13 C14 111.0(3) . . ?
C12 C13 C14 110.2(3) . . ?
C17 C13 H13 108.0 . . ?
C12 C13 H13 108.0 . . ?
C14 C13 H13 108.0 . . ?
C15 C14 C13 114.6(3) . . ?
C15 C14 H14A 108.6 . . ?
C13 C14 H14A 108.6 . . ?
C15 C14 H14B 108.6 . . ?
C13 C14 H14B 108.6 . . ?
H14A C14 H14B 107.6 . . ?
O4 C15 O5 122.6(3) . . ?
O4 C15 C14 126.9(3) . . ?
O5 C15 C14 110.5(3) . . ?
O5 C16 H16A 109.5 . . ?
O5 C16 H16B 109.5 . . ?
H16A C16 H16B 109.5 . . ?
O5 C16 H16C 109.5 . . ?
H16A C16 H16C 109.5 . . ?
H16B C16 H16C 109.5 . . ?
C18 C17 C13 179.1(4) . . ?
C17 C18 Si1 175.4(3) . . ?
C20 C19 C21 109.6(4) . . ?
C20 C19 Si1 112.1(3) . . ?
C21 C19 Si1 111.8(3) . . ?
C20 C19 H19 107.7 . . ?
C21 C19 H19 107.7 . . ?
Si1 C19 H19 107.7 . . ?
C19 C20 H20A 109.5 . . ?
C19 C20 H20B 109.5 . . ?
H20A C20 H20B 109.5 . . ?
C19 C20 H20C 109.5 . . ?
H20A C20 H20C 109.5 . . ?
H20B C20 H20C 109.5 . . ?
C19 C21 H21A 109.5 . . ?
C19 C21 H21B 109.5 . . ?
H21A C21 H21B 109.5 . . ?
C19 C21 H21C 109.5 . . ?
H21A C21 H21C 109.5 . . ?
H21B C21 H21C 109.5 . . ?
C23 C22 C24 109.8(4) . . ?
C23 C22 Si1 116.9(3) . . ?
C24 C22 Si1 114.4(3) . . ?
C23 C22 H22 104.8 . . ?
C24 C22 H22 104.8 . . ?
Si1 C22 H22 104.8 . . ?
C22 C23 H23A 109.5 . . ?
C22 C23 H23B 109.5 . . ?
H23A C23 H23B 109.5 . . ?
C22 C23 H23C 109.5 . . ?
H23A C23 H23C 109.5 . . ?
H23B C23 H23C 109.5 . . ?
C22 C24 H24A 109.5 . . ?
C22 C24 H24B 109.5 . . ?
H24A C24 H24B 109.5 . . ?
C22 C24 H24C 109.5 . . ?
H24A C24 H24C 109.5 . . ?
H24B C24 H24C 109.5 . . ?
C26 C25 C27 110.8(4) . . ?
C26 C25 Si1 115.0(3) . . ?
C27 C25 Si1 112.1(3) . . ?
C26 C25 H25 106.1 . . ?
C27 C25 H25 106.1 . . ?
Si1 C25 H25 106.1 . . ?
C25 C26 H26A 109.5 . . ?
C25 C26 H26B 109.5 . . ?
H26A C26 H26B 109.5 . . ?
C25 C26 H26C 109.5 . . ?
H26A C26 H26C 109.5 . . ?
H26B C26 H26C 109.5 . . ?
C25 C27 H27A 109.5 . . ?
C25 C27 H27B 109.5 . . ?
H27A C27 H27B 109.5 . . ?
C25 C27 H27C 109.5 . . ?
H27A C27 H27C 109.5 . . ?
H27B C27 H27C 109.5 . . ?
O6 C28 O7 115.6(3) . . ?
O6 C28 C29 126.7(3) . . ?
O7 C28 C29 117.7(3) . . ?
C30 C29 C28 121.4(3) . . ?
C30 C29 H29 119.3 . . ?
C28 C29 H29 119.3 . . ?
O8 C30 C29 125.8(3) . . ?
O8 C30 C31 113.9(2) . . ?
C29 C30 C31 120.2(3) . . ?
C32 C31 C36 118.4(3) . . ?
C32 C31 C30 117.5(3) . . ?
C36 C31 C30 124.1(3) . . ?
O7 C32 C31 121.6(3) . . ?
O7 C32 C33 116.4(3) . . ?
C31 C32 C33 121.9(3) . . ?
C34 C33 C32 118.4(3) . . ?
C34 C33 H33 120.8 . . ?
C32 C33 H33 120.8 . . ?
C33 C34 C35 120.8(3) . . ?
C33 C34 H34 119.6 . . ?
C35 C34 H34 119.6 . . ?
C36 C35 C34 120.5(3) . . ?
C36 C35 H35 119.7 . . ?
C34 C35 H35 119.7 . . ?
C35 C36 C31 119.9(3) . . ?
C35 C36 H36 120.0 . . ?
C31 C36 H36 120.0 . . ?
O8 C37 C38 108.2(2) . . ?
O8 C37 H37A 110.1 . . ?
C38 C37 H37A 110.1 . . ?
O8 C37 H37B 110.1 . . ?
C38 C37 H37B 110.1 . . ?
H37A C37 H37B 108.4 . . ?
C39 C38 C37 109.3(3) . . ?
C39 C38 H38A 109.8 . . ?
C37 C38 H38A 109.8 . . ?
C39 C38 H38B 109.8 . . ?
C37 C38 H38B 109.8 . . ?
H38A C38 H38B 108.3 . . ?
C38 C39 C40 113.7(3) . . ?
C38 C39 H39A 108.8 . . ?
C40 C39 H39A 108.8 . . ?
C38 C39 H39B 108.8 . . ?
C40 C39 H39B 108.8 . . ?
H39A C39 H39B 107.7 . . ?
C44 C40 C41 111.1(3) . . ?
C44 C40 C39 111.2(2) . . ?
C41 C40 C39 109.6(2) . . ?
C44 C40 H40 108.3 . . ?
C41 C40 H40 108.3 . . ?
C39 C40 H40 108.3 . . ?
C42 C41 C40 115.1(3) . . ?
C42 C41 H41A 108.5 . . ?
C40 C41 H41A 108.5 . . ?
C42 C41 H41B 108.5 . . ?
C40 C41 H41B 108.5 . . ?
H41A C41 H41B 107.5 . . ?
O9 C42 O10 123.6(3) . . ?
O9 C42 C41 126.9(3) . . ?
O10 C42 C41 109.4(3) . . ?
O10 C43 H43A 109.5 . . ?
O10 C43 H43B 109.5 . . ?
H43A C43 H43B 109.5 . . ?
O10 C43 H43C 109.5 . . ?
H43A C43 H43C 109.5 . . ?
H43B C43 H43C 109.5 . . ?
C45 C44 C40 178.7(4) . . ?
C44 C45 Si2 176.6(3) . . ?
C47 C46 C48 109.6(5) . . ?
C47 C46 Si2 112.3(4) . . ?
C48 C46 Si2 112.4(3) . . ?
C47 C46 H46 107.4 . . ?
C48 C46 H46 107.4 . . ?
Si2 C46 H46 107.4 . . ?
C46 C47 H47A 109.5 . . ?
C46 C47 H47B 109.5 . . ?
H47A C47 H47B 109.5 . . ?
C46 C47 H47C 109.5 . . ?
H47A C47 H47C 109.5 . . ?
H47B C47 H47C 109.5 . . ?
C46 C48 H48A 109.5 . . ?
C46 C48 H48B 109.5 . . ?
H48A C48 H48B 109.5 . . ?
C46 C48 H48C 109.5 . . ?
H48A C48 H48C 109.5 . . ?
H48B C48 H48C 109.5 . . ?
C51 C49 C50 111.6(8) . . ?
C51 C49 Si2 111.3(6) . . ?
C50 C49 Si2 111.7(6) . . ?
C51 C49 H49 107.4 . . ?
C50 C49 H49 107.4 . . ?
Si2 C49 H49 107.4 . . ?
C49 C50 H50A 109.5 . . ?
C49 C50 H50B 109.5 . . ?
H50A C50 H50B 109.5 . . ?
C49 C50 H50C 109.5 . . ?
H50A C50 H50C 109.5 . . ?
H50B C50 H50C 109.5 . . ?
C49 C51 H51A 109.5 . . ?
C49 C51 H51B 109.5 . . ?
H51A C51 H51B 109.5 . . ?
C49 C51 H51C 109.5 . . ?
H51A C51 H51C 109.5 . . ?
H51B C51 H51C 109.5 . . ?
C53 C52 C54 98.7(9) . . ?
C53 C52 Si2 137.9(8) . . ?
C54 C52 Si2 111.0(7) . . ?
C53 C52 H52 101.3 . . ?
C54 C52 H52 101.3 . . ?
Si2 C52 H52 101.3 . . ?
C52 C53 H53A 109.5 . . ?
C52 C53 H53B 109.5 . . ?
H53A C53 H53B 109.5 . . ?
C52 C53 H53C 109.4 . . ?
H53A C53 H53C 109.5 . . ?
H53B C53 H53C 109.5 . . ?
C52 C54 H54A 109.5 . . ?
C52 C54 H54B 109.5 . . ?
H54A C54 H54B 109.5 . . ?
C52 C54 H54C 109.5 . . ?
H54A C54 H54C 109.5 . . ?
H54B C54 H54C 109.5 . . ?
C50' C49' C51' 108.8(8) . . ?
C50' C49' Si2 113.8(6) . . ?
C51' C49' Si2 112.3(6) . . ?
C50' C49' H49' 107.2 . . ?
C51' C49' H49' 107.2 . . ?
Si2 C49' H49' 107.2 . . ?
C49' C50' H50D 109.5 . . ?
C49' C50' H50E 109.5 . . ?
H50D C50' H50E 109.5 . . ?
C49' C50' H50F 109.5 . . ?
H50D C50' H50F 109.5 . . ?
H50E C50' H50F 109.5 . . ?
C49' C51' H51D 109.5 . . ?
C49' C51' H51E 109.5 . . ?
H51D C51' H51E 109.5 . . ?
C49' C51' H51F 109.5 . . ?
H51D C51' H51F 109.5 . . ?
H51E C51' H51F 109.5 . . ?
C53' C52' C54' 129.0(9) . . ?
C53' C52' Si2 107.6(7) . . ?
C54' C52' Si2 112.0(6) . . ?
C53' C52' H52' 101.2 . . ?
C54' C52' H52' 101.2 . . ?
Si2 C52' H52' 101.2 . . ?
C52' C53' H53D 109.5 . . ?
C52' C53' H53E 109.5 . . ?
H53D C53' H53E 109.5 . . ?
C52' C53' H53F 109.4 . . ?
H53D C53' H53F 109.5 . . ?
H53E C53' H53F 109.5 . . ?
C52' C54' H54D 109.5 . . ?
C52' C54' H54E 109.5 . . ?
H54D C54' H54E 109.5 . . ?
C52' C54' H54F 109.5 . . ?
H54D C54' H54F 109.5 . . ?
H54E C54' H54F 109.5 . . ?

loop_
_geom_bond_atom_site_label_1
_geom_bond_atom_site_label_2
_geom_bond_distance
_geom_bond_site_symmetry_2
_geom_bond_publ_flag
Si1 C18 1.835(4) . ?
Si1 C22 1.865(4) . ?
Si1 C19 1.867(4) . ?
Si1 C25 1.895(4) . ?
Si2 C49 1.779(7) . ?
Si2 C52 1.784(9) . ?
Si2 C45 1.839(4) . ?
Si2 C46 1.857(4) . ?
Si2 C52' 2.022(8) . ?
Si2 C49' 2.027(8) . ?
O1 C1 1.215(4) . ?
O2 C5 1.376(3) . ?
O2 C1 1.379(4) . ?
O3 C3 1.340(3) . ?
O3 C10 1.450(4) . ?
O4 C15 1.200(4) . ?
O5 C15 1.326(4) . ?
O5 C16 1.444(4) . ?
O6 C28 1.208(3) . ?
O7 C32 1.380(3) . ?
O7 C28 1.385(3) . ?
O8 C30 1.338(3) . ?
O8 C37 1.450(3) . ?
O9 C42 1.203(4) . ?
O10 C42 1.323(4) . ?
O10 C43 1.446(4) . ?
C1 C2 1.431(4) . ?
C2 C3 1.346(4) . ?
C2 H2 0.9500 . ?
C3 C4 1.449(4) . ?
C4 C5 1.381(4) . ?
C4 C9 1.404(4) . ?
C5 C6 1.383(4) . ?
C6 C7 1.376(5) . ?
C6 H6 0.9500 . ?
C7 C8 1.388(5) . ?
C7 H7 0.9500 . ?
C8 C9 1.373(4) . ?
C8 H8 0.9500 . ?
C9 H9 0.9500 . ?
C10 C11 1.500(4) . ?
C10 H10A 0.9900 . ?
C10 H10B 0.9900 . ?
C11 C12 1.527(4) . ?
C11 H11A 0.9900 . ?
C11 H11B 0.9900 . ?
C12 C13 1.518(4) . ?
C12 H12A 0.9900 . ?
C12 H12B 0.9900 . ?
C13 C17 1.480(5) . ?
C13 C14 1.523(4) . ?
C13 H13 1.0000 . ?
C14 C15 1.492(4) . ?
C14 H14A 0.9900 . ?
C14 H14B 0.9900 . ?
C16 H16A 0.9800 . ?
C16 H16B 0.9800 . ?
C16 H16C 0.9800 . ?
C17 C18 1.207(4) . ?
C19 C20 1.522(6) . ?
C19 C21 1.536(6) . ?
C19 H19 1.0000 . ?
C20 H20A 0.9800 . ?
C20 H20B 0.9800 . ?
C20 H20C 0.9800 . ?
C21 H21A 0.9800 . ?
C21 H21B 0.9800 . ?
C21 H21C 0.9800 . ?
C22 C23 1.463(6) . ?
C22 C24 1.543(6) . ?
C22 H22 1.0000 . ?
C23 H23A 0.9800 . ?
C23 H23B 0.9800 . ?
C23 H23C 0.9800 . ?
C24 H24A 0.9800 . ?
C24 H24B 0.9800 . ?
C24 H24C 0.9800 . ?
C25 C26 1.491(6) . ?
C25 C27 1.536(6) . ?
C25 H25 1.0000 . ?
C26 H26A 0.9800 . ?
C26 H26B 0.9800 . ?
C26 H26C 0.9800 . ?
C27 H27A 0.9800 . ?
C27 H27B 0.9800 . ?
C27 H27C 0.9800 . ?
C28 C29 1.428(4) . ?
C29 C30 1.352(4) . ?
C29 H29 0.9500 . ?
C30 C31 1.454(4) . ?
C31 C32 1.381(4) . ?
C31 C36 1.404(4) . ?
C32 C33 1.382(4) . ?
C33 C34 1.379(5) . ?
C33 H33 0.9500 . ?
C34 C35 1.384(5) . ?
C34 H34 0.9500 . ?
C35 C36 1.365(5) . ?
C35 H35 0.9500 . ?
C36 H36 0.9500 . ?
C37 C38 1.509(4) . ?
C37 H37A 0.9900 . ?
C37 H37B 0.9900 . ?
C38 C39 1.507(4) . ?
C38 H38A 0.9900 . ?
C38 H38B 0.9900 . ?
C39 C40 1.537(4) . ?
C39 H39A 0.9900 . ?
C39 H39B 0.9900 . ?
C40 C44 1.478(4) . ?
C40 C41 1.517(4) . ?
C40 H40 1.0000 . ?
C41 C42 1.507(4) . ?
C41 H41A 0.9900 . ?
C41 H41B 0.9900 . ?
C43 H43A 0.9800 . ?
C43 H43B 0.9800 . ?
C43 H43C 0.9800 . ?
C44 C45 1.198(4) . ?
C46 C47 1.514(6) . ?
C46 C48 1.520(7) . ?
C46 H46 1.0000 . ?
C47 H47A 0.9800 . ?
C47 H47B 0.9800 . ?
C47 H47C 0.9800 . ?
C48 H48A 0.9800 . ?
C48 H48B 0.9800 . ?
C48 H48C 0.9800 . ?
C49 C51 1.531(17) . ?
C49 C50 1.559(13) . ?
C49 H49 1.0000 . ?
C50 H50A 0.9800 . ?
C50 H50B 0.9800 . ?
C50 H50C 0.9800 . ?
C51 H51A 0.9800 . ?
C51 H51B 0.9800 . ?
C51 H51C 0.9800 . ?
C52 C53 1.420(16) . ?
C52 C54 1.586(13) . ?
C52 H52 1.0000 . ?
C53 H53A 0.9800 . ?
C53 H53B 0.9800 . ?
C53 H53C 0.9800 . ?
C54 H54A 0.9800 . ?
C54 H54B 0.9800 . ?
C54 H54C 0.9800 . ?
C49' C50' 1.526(12) . ?
C49' C51' 1.542(15) . ?
C49' H49' 1.0000 . ?
C50' H50D 0.9800 . ?
C50' H50E 0.9800 . ?
C50' H50F 0.9800 . ?
C51' H51D 0.9800 . ?
C51' H51E 0.9800 . ?
C51' H51F 0.9800 . ?
C52' C53' 1.383(17) . ?
C52' C54' 1.536(12) . ?
C52' H52' 1.0000 . ?
C53' H53D 0.9800 . ?
C53' H53E 0.9800 . ?
C53' H53F 0.9800 . ?
C54' H54D 0.9800 . ?
C54' H54E 0.9800 . ?
C54' H54F 0.9800 . ?

loop_
_geom_hbond_atom_site_label_D
_geom_hbond_atom_site_label_H
_geom_hbond_atom_site_label_A
_geom_hbond_distance_DH
_geom_hbond_distance_HA
_geom_hbond_distance_DA
_geom_hbond_angle_DHA
_geom_hbond_site_symmetry_A
C2 H2 O6 0.95 2.49 3.435(4) 173.9 1_545
C29 H29 O1 0.95 2.48 3.424(4) 175.2 1_565

loop_
_geom_torsion_atom_site_label_1
_geom_torsion_atom_site_label_2
_geom_torsion_atom_site_label_3
_geom_torsion_atom_site_label_4
_geom_torsion
_geom_torsion_site_symmetry_1
_geom_torsion_site_symmetry_2
_geom_torsion_site_symmetry_3
_geom_torsion_site_symmetry_4
_geom_torsion_publ_flag
C5 O2 C1 O1 -178.3(3) . . . . ?
C5 O2 C1 C2 2.4(4) . . . . ?
O1 C1 C2 C3 178.4(3) . . . . ?
O2 C1 C2 C3 -2.4(5) . . . . ?
C10 O3 C3 C2 -2.9(4) . . . . ?
C10 O3 C3 C4 177.0(2) . . . . ?
C1 C2 C3 O3 -179.9(3) . . . . ?
C1 C2 C3 C4 0.1(5) . . . . ?
O3 C3 C4 C5 -177.9(3) . . . . ?
C2 C3 C4 C5 2.1(4) . . . . ?
O3 C3 C4 C9 1.3(4) . . . . ?
C2 C3 C4 C9 -178.8(3) . . . . ?
C1 O2 C5 C4 -0.1(4) . . . . ?
C1 O2 C5 C6 179.2(3) . . . . ?
C9 C4 C5 O2 178.7(3) . . . . ?
C3 C4 C5 O2 -2.1(4) . . . . ?
C9 C4 C5 C6 -0.6(5) . . . . ?
C3 C4 C5 C6 178.5(3) . . . . ?
O2 C5 C6 C7 -178.9(3) . . . . ?
C4 C5 C6 C7 0.5(5) . . . . ?
C5 C6 C7 C8 0.0(6) . . . . ?
C6 C7 C8 C9 -0.4(5) . . . . ?
C7 C8 C9 C4 0.2(5) . . . . ?
C5 C4 C9 C8 0.3(5) . . . . ?
C3 C4 C9 C8 -178.9(3) . . . . ?
C3 O3 C10 C11 178.8(3) . . . . ?
O3 C10 C11 C12 -177.4(3) . . . . ?
C10 C11 C12 C13 -178.6(3) . . . . ?
C11 C12 C13 C17 -58.3(4) . . . . ?
C11 C12 C13 C14 177.9(3) . . . . ?
C17 C13 C14 C15 69.9(4) . . . . ?
C12 C13 C14 C15 -166.0(3) . . . . ?
C16 O5 C15 O4 -0.1(5) . . . . ?
C16 O5 C15 C14 -178.7(3) . . . . ?
C13 C14 C15 O4 1.7(5) . . . . ?
C13 C14 C15 O5 -179.8(3) . . . . ?
C18 Si1 C19 C20 61.0(3) . . . . ?
C22 Si1 C19 C20 -179.5(3) . . . . ?
C25 Si1 C19 C20 -55.2(3) . . . . ?
C18 Si1 C19 C21 -62.4(3) . . . . ?
C22 Si1 C19 C21 57.0(4) . . . . ?
C25 Si1 C19 C21 -178.7(3) . . . . ?
C18 Si1 C22 C23 28.5(5) . . . . ?
C19 Si1 C22 C23 -89.8(4) . . . . ?
C25 Si1 C22 C23 147.7(4) . . . . ?
C18 Si1 C22 C24 158.8(4) . . . . ?
C19 Si1 C22 C24 40.5(5) . . . . ?
C25 Si1 C22 C24 -82.1(4) . . . . ?
C18 Si1 C25 C26 53.4(4) . . . . ?
C22 Si1 C25 C26 -65.5(4) . . . . ?
C19 Si1 C25 C26 168.1(4) . . . . ?
C18 Si1 C25 C27 -178.8(4) . . . . ?
C22 Si1 C25 C27 62.3(4) . . . . ?
C19 Si1 C25 C27 -64.2(4) . . . . ?
C32 O7 C28 O6 -177.7(3) . . . . ?
C32 O7 C28 C29 2.1(4) . . . . ?
O6 C28 C29 C30 178.9(3) . . . . ?
O7 C28 C29 C30 -1.0(4) . . . . ?
C37 O8 C30 C29 1.5(4) . . . . ?
C37 O8 C30 C31 -177.9(2) . . . . ?
C28 C29 C30 O8 -178.8(3) . . . . ?
C28 C29 C30 C31 0.5(4) . . . . ?
O8 C30 C31 C32 178.3(3) . . . . ?
C29 C30 C31 C32 -1.0(4) . . . . ?
O8 C30 C31 C36 0.2(4) . . . . ?
C29 C30 C31 C36 -179.2(3) . . . . ?
C28 O7 C32 C31 -2.8(4) . . . . ?
C28 O7 C32 C33 176.9(3) . . . . ?
C36 C31 C32 O7 -179.5(3) . . . . ?
C30 C31 C32 O7 2.2(4) . . . . ?
C36 C31 C32 C33 0.8(5) . . . . ?
C30 C31 C32 C33 -177.5(3) . . . . ?
O7 C32 C33 C34 180.0(3) . . . . ?
C31 C32 C33 C34 -0.3(5) . . . . ?
C32 C33 C34 C35 -0.1(5) . . . . ?
C33 C34 C35 C36 0.2(6) . . . . ?
C34 C35 C36 C31 0.3(5) . . . . ?
C32 C31 C36 C35 -0.7(5) . . . . ?
C30 C31 C36 C35 177.4(3) . . . . ?
C30 O8 C37 C38 176.1(2) . . . . ?
O8 C37 C38 C39 176.3(2) . . . . ?
C37 C38 C39 C40 -179.4(3) . . . . ?
C38 C39 C40 C44 -62.4(4) . . . . ?
C38 C39 C40 C41 174.3(3) . . . . ?
C44 C40 C41 C42 67.5(4) . . . . ?
C39 C40 C41 C42 -169.1(3) . . . . ?
C43 O10 C42 O9 0.8(5) . . . . ?
C43 O10 C42 C41 -178.2(3) . . . . ?
C40 C41 C42 O9 10.3(5) . . . . ?
C40 C41 C42 O10 -170.7(3) . . . . ?
C49 Si2 C46 C47 -170.5(4) . . . . ?
C52 Si2 C46 C47 -67.8(5) . . . . ?
C45 Si2 C46 C47 61.1(4) . . . . ?
C52' Si2 C46 C47 -48.8(4) . . . . ?
C49' Si2 C46 C47 168.8(4) . . . . ?
C49 Si2 C46 C48 65.3(5) . . . . ?
C52 Si2 C46 C48 168.1(5) . . . . ?
C45 Si2 C46 C48 -63.0(4) . . . . ?
C52' Si2 C46 C48 -173.0(4) . . . . ?
C49' Si2 C46 C48 44.6(4) . . . . ?
C52 Si2 C49 C51 143.2(8) . . . . ?
C45 Si2 C49 C51 37.0(8) . . . . ?
C46 Si2 C49 C51 -90.2(8) . . . . ?
C52' Si2 C49 C51 154.0(7) . . . . ?
C49' Si2 C49 C51 -45.4(8) . . . . ?
C52 Si2 C49 C50 -91.4(7) . . . . ?
C45 Si2 C49 C50 162.4(6) . . . . ?
C46 Si2 C49 C50 35.2(8) . . . . ?
C52' Si2 C49 C50 -80.6(8) . . . . ?
C49' Si2 C49 C50 80.0(10) . . . . ?
C49 Si2 C52 C53 -138.5(13) . . . . ?
C45 Si2 C52 C53 -30.2(14) . . . . ?
C46 Si2 C52 C53 98.4(13) . . . . ?
C52' Si2 C52 C53 61.0(13) . . . . ?
C49' Si2 C52 C53 -143.0(12) . . . . ?
C49 Si2 C52 C54 89.7(7) . . . . ?
C45 Si2 C52 C54 -162.0(6) . . . . ?
C46 Si2 C52 C54 -33.4(8) . . . . ?
C52' Si2 C52 C54 -70.8(8) . . . . ?
C49' Si2 C52 C54 85.2(7) . . . . ?
